data_7103727
loop_
_publ_author_name
'Caig I Turner'
'Rachel M. Williamson'
'Peter Turner'
'Michael S. Sherburn'

_publ_section_title
;
The domino intramolecular Diels-Alder approach to
16-oxasteroids
;
_journal_name_full 'Chemical communications (Cambridge, England)'
_journal_paper_doi 10.1039/b303362g
_journal_year 2003
_chemical_formula_sum 'C23 H28 O6'
_chemical_formula_weight 400.45
_chemical_name_systematic
;
?
;
_space_group_IT_number 4
_symmetry_cell_setting monoclinic
_symmetry_Int_Tables_number 4
_symmetry_space_group_name_Hall 'P 2yb'
_symmetry_space_group_name_H-M 'P 1 21 1'
_atom_sites_solution_hydrogens geom
_atom_sites_solution_primary direct
_atom_sites_solution_secondary difmap
_audit_creation_method SHELXL-97
_cell_angle_alpha 90.00
_cell_angle_beta 93.311(3)
_cell_angle_gamma 90.00
_cell_formula_units_Z 2
_cell_length_a 7.8232(15)
_cell_length_b 8.2488(16)
_cell_length_c 15.889(3)
_cell_measurement_reflns_used 872
_cell_measurement_temperature 150(2)
_cell_measurement_theta_max 26.094
_cell_measurement_theta_min 2.469
_cell_volume 1023.7(3)
_computing_cell_refinement 'SAINT (Bruker,1995)'
_computing_data_collection 'SMART (Bruker,1995)'
_computing_data_reduction 'SAINT and XPREP (Bruker 1995)'
_computing_molecular_graphics
;
teXsan for Windows (MSC, 1997)
xtal 3.6 (Hall,du Boulay, D.J. & Olthof-Hazekamp, R. 1999)
ORTEPII  (Johnson,C.K., 1976).
WinGX (Farrugia, 1999)
;
_computing_structure_refinement 'SHELXL-97 (Sheldrick, 1997)'
_computing_structure_solution 'SIR97 (Altomare, et. al. 1997)'
_diffrn_ambient_temperature 150(2)
_diffrn_crystal_treatment
;
attached with Exxon Paratone N, to a short length
of fibre supported on a thin piece of copper wire
inserted in a copper mounting pin.  The crystal was
quenched in a cold nitrogen gas stream from an
Oxford Cryosystems Cryostream.
;
_diffrn_measured_fraction_theta_full 0.958
_diffrn_measured_fraction_theta_max 0.958
_diffrn_measurement_device_type 'Bruker SMART 1000 CCD'
_diffrn_measurement_method \w
_diffrn_radiation_monochromator graphite
_diffrn_radiation_source 'sealed tube'
_diffrn_radiation_type MoK\a
_diffrn_radiation_wavelength 0.71073
_diffrn_reflns_av_R_equivalents 0.0297
_diffrn_reflns_av_sigmaI/netI 0.0321
_diffrn_reflns_limit_h_max 10
_diffrn_reflns_limit_h_min -10
_diffrn_reflns_limit_k_max 10
_diffrn_reflns_limit_k_min -10
_diffrn_reflns_limit_l_max 20
_diffrn_reflns_limit_l_min -20
_diffrn_reflns_number 10059
_diffrn_reflns_theta_full 28.28
_diffrn_reflns_theta_max 28.28
_diffrn_reflns_theta_min 1.28
_diffrn_standards_decay_% 0.2
_diffrn_standards_number 71
_exptl_absorpt_coefficient_mu 0.093
_exptl_absorpt_correction_T_max 0.995
_exptl_absorpt_correction_T_min 0.966
_exptl_absorpt_correction_type gaussian
_exptl_absorpt_process_details
;
Gaussian (Coppens et al., 1965)
XPREP  (Bruker, 1995)
;
_exptl_crystal_colour colourless
_exptl_crystal_density_diffrn 1.299
_exptl_crystal_density_method 'not measured'
_exptl_crystal_description blade
_exptl_crystal_F_000 428
_exptl_crystal_size_max 0.398
_exptl_crystal_size_mid 0.212
_exptl_crystal_size_min 0.050
_refine_diff_density_max 0.185
_refine_diff_density_min -0.196
_refine_diff_density_rms 0.034
_refine_ls_abs_structure_details 'Flack parameter refined to 0.0(7), so all reflections were then merged'
_refine_ls_extinction_method none
_refine_ls_goodness_of_fit_ref 1.295
_refine_ls_hydrogen_treatment mixed
_refine_ls_matrix_type full
_refine_ls_number_parameters 265
_refine_ls_number_reflns 2598
_refine_ls_number_restraints 1
_refine_ls_restrained_S_all 1.295
_refine_ls_R_factor_all 0.0485
_refine_ls_R_factor_gt 0.0354
_refine_ls_shift/su_max 0.002
_refine_ls_shift/su_mean 0.000
_refine_ls_structure_factor_coef Fsqd
_refine_ls_weighting_details 'calc w=1/[\s^2^(Fo^2^)+(0.0200P)^2^+0.0000P] where P=(Fo^2^+2Fc^2^)/3'
_refine_ls_weighting_scheme calc
_refine_ls_wR_factor_gt 0.0621
_refine_ls_wR_factor_ref 0.0641
_reflns_number_gt 2070
_reflns_number_total 2598
_reflns_threshold_expression >2sigma(I)
_cod_data_source_file b303362g.txt
_cod_data_source_block mss25
_cod_depositor_comments
;
The following automatic conversions were performed:
'_exptl_absorpt_correction_type' value 'Gaussian' changed to 'gaussian'
according to '/home/saulius/struct/CIF-dictionaries/cif_core.dic'
dictionary named 'cif_core.dic' version 2.4.1 from 2010-06-29.

Automatic conversion script
Id: cif_fix_enum 1527 2010-12-29 10:47:43Z saulius 
;
_cod_original_sg_symbol_H-M 'P 21'
_cod_database_code 7103727

loop_
_symmetry_equiv_pos_as_xyz
'x, y, z'
'-x, y+1/2, -z'

loop_
_atom_site_label
_atom_site_type_symbol
_atom_site_fract_x
_atom_site_fract_y
_atom_site_fract_z
_atom_site_U_iso_or_equiv
_atom_site_adp_type
_atom_site_occupancy
_atom_site_symmetry_multiplicity
_atom_site_calc_flag
_atom_site_refinement_flags
_atom_site_disorder_assembly
_atom_site_disorder_group
O1 O 0.04173(16) 0.14511(17) 0.68570(9) 0.0351(4) Uani 1 1 d . . .
O2 O -0.15408(17) 0.15641(19) 0.57866(9) 0.0394(4) Uani 1 1 d . . .
O3 O 0.42199(18) 0.28677(17) 0.80711(8) 0.0350(4) Uani 1 1 d . . .
O4 O 0.36196(19) 0.05797(19) 0.88003(9) 0.0420(4) Uani 1 1 d . . .
O5 O 0.0690(2) 0.22066(19) 0.13402(10) 0.0531(5) Uani 1 1 d . . .
O6 O 0.0880(2) -0.0474(2) 0.12543(10) 0.0496(4) Uani 1 1 d . . .
C1 C 0.2248(2) 0.1748(3) 0.70204(12) 0.0286(5) Uani 1 1 d . . .
H1 H 0.2884 0.0696 0.7017 0.034 Uiso 1 1 calc R . .
C2 C -0.0092(2) 0.1810(3) 0.60405(13) 0.0302(5) Uani 1 1 d . . .
C3 C 0.1411(2) 0.2428(2) 0.56120(12) 0.0250(4) Uani 1 1 d . . .
C4 C 0.2769(2) 0.2808(3) 0.62889(12) 0.0265(5) Uani 1 1 d . . .
H4 H 0.2659 0.3972 0.6453 0.032 Uiso 1 1 calc R . .
C5 C 0.4518(2) 0.2544(3) 0.59797(12) 0.0295(5) Uani 1 1 d . . .
H5 H 0.5454 0.2333 0.6372 0.035 Uiso 1 1 calc R . .
C6 C 0.4771(2) 0.2601(3) 0.51678(12) 0.0308(5) Uani 1 1 d . . .
H6 H 0.5911 0.2474 0.5003 0.037 Uiso 1 1 calc R . .
C7 C 0.3378(2) 0.2855(2) 0.44753(12) 0.0259(5) Uani 1 1 d . . .
H7 H 0.3382 0.4026 0.4313 0.031 Uiso 1 1 calc R . .
C8 C 0.1626(2) 0.2459(2) 0.47852(12) 0.0252(4) Uani 1 1 d . . .
C9 C 0.0182(2) 0.2165(3) 0.41267(13) 0.0319(5) Uani 1 1 d . . .
H9A H -0.0266 0.3224 0.3920 0.038 Uiso 1 1 calc R . .
H9B H -0.0759 0.1595 0.4395 0.038 Uiso 1 1 calc R . .
C10 C 0.0708(2) 0.1173(3) 0.33781(13) 0.0322(5) Uani 1 1 d . . .
H10A H -0.0242 0.1158 0.2939 0.039 Uiso 1 1 calc R . .
H10B H 0.0936 0.0041 0.3560 0.039 Uiso 1 1 calc R . .
C11 C 0.2304(2) 0.1871(3) 0.30080(12) 0.0274(5) Uani 1 1 d . . .
H11 H 0.2069 0.3022 0.2842 0.033 Uiso 1 1 calc R . .
C12 C 0.3784(2) 0.1844(3) 0.36877(12) 0.0266(5) Uani 1 1 d . . .
H12 H 0.3946 0.0693 0.3874 0.032 Uiso 1 1 calc R . .
C13 C 0.5425(2) 0.2384(3) 0.33174(13) 0.0319(5) Uani 1 1 d . . .
H13 H 0.6320 0.2789 0.3689 0.038 Uiso 1 1 calc R . .
C14 C 0.5678(3) 0.2324(3) 0.25047(13) 0.0332(5) Uani 1 1 d . . .
H14 H 0.6749 0.2693 0.2326 0.040 Uiso 1 1 calc R . .
C15 C 0.4396(3) 0.1714(3) 0.18457(12) 0.0326(5) Uani 1 1 d . . .
H15A H 0.4949 0.0902 0.1492 0.039 Uiso 1 1 calc R . .
H15B H 0.4010 0.2626 0.1477 0.039 Uiso 1 1 calc R . .
C16 C 0.2827(2) 0.0937(3) 0.22312(12) 0.0305(5) Uani 1 1 d . . .
H16 H 0.3165 -0.0180 0.2420 0.037 Uiso 1 1 calc R . .
C17 C 0.2446(2) 0.2502(3) 0.78865(12) 0.0325(5) Uani 1 1 d . . .
H17 H 0.1739 0.3509 0.7910 0.039 Uiso 1 1 calc R . .
C18 C 0.2020(3) 0.1350(3) 0.85877(14) 0.0450(7) Uani 1 1 d . . .
H18A H 0.1602 0.1946 0.9076 0.054 Uiso 1 1 calc R . .
H18B H 0.1144 0.0550 0.8389 0.054 Uiso 1 1 calc R . .
C19 C 0.4883(3) 0.1813(3) 0.87367(13) 0.0355(5) Uani 1 1 d . . .
C20 C 0.6520(3) 0.1062(3) 0.84772(16) 0.0496(7) Uani 1 1 d . . .
H20A H 0.6951 0.0302 0.8914 0.074 Uiso 1 1 calc R . .
H20B H 0.7372 0.1913 0.8404 0.074 Uiso 1 1 calc R . .
H20C H 0.6305 0.0479 0.7944 0.074 Uiso 1 1 calc R . .
C21 C 0.5117(3) 0.2769(3) 0.95482(13) 0.0508(7) Uani 1 1 d . . .
H21A H 0.4020 0.3245 0.9685 0.076 Uiso 1 1 calc R . .
H21B H 0.5955 0.3635 0.9479 0.076 Uiso 1 1 calc R . .
H21C H 0.5529 0.2046 1.0006 0.076 Uiso 1 1 calc R . .
C22 C 0.1380(3) 0.0769(3) 0.15660(13) 0.0317(5) Uani 1 1 d . . .
C23 C -0.0721(3) 0.2151(3) 0.07093(15) 0.0567(8) Uani 1 1 d . . .
H23A H -0.0377 0.1537 0.0219 0.085 Uiso 1 1 calc R . .
H23B H -0.1034 0.3257 0.0536 0.085 Uiso 1 1 calc R . .
H23C H -0.1706 0.1622 0.0946 0.085 Uiso 1 1 calc R . .

loop_
_atom_site_aniso_label
_atom_site_aniso_U_11
_atom_site_aniso_U_22
_atom_site_aniso_U_33
_atom_site_aniso_U_23
_atom_site_aniso_U_13
_atom_site_aniso_U_12
O1 0.0254(7) 0.0465(10) 0.0334(8) 0.0033(7) 0.0007(6) -0.0058(7)
O2 0.0215(7) 0.0527(10) 0.0436(9) -0.0006(8) -0.0018(7) -0.0037(7)
O3 0.0388(9) 0.0382(9) 0.0269(8) 0.0059(7) -0.0062(7) -0.0062(7)
O4 0.0449(9) 0.0413(10) 0.0389(9) 0.0118(8) -0.0045(8) -0.0094(8)
O5 0.0715(11) 0.0393(11) 0.0447(10) -0.0048(8) -0.0296(9) 0.0087(9)
O6 0.0484(10) 0.0431(10) 0.0553(11) -0.0107(9) -0.0134(9) -0.0034(8)
C1 0.0208(10) 0.0327(11) 0.0322(12) 0.0023(10) -0.0008(9) 0.0002(10)
C2 0.0261(11) 0.0298(11) 0.0345(12) -0.0040(10) 0.0012(9) 0.0018(10)
C3 0.0184(9) 0.0258(11) 0.0303(11) -0.0013(9) -0.0021(8) 0.0021(8)
C4 0.0241(10) 0.0276(11) 0.0275(11) -0.0011(9) -0.0010(9) -0.0009(9)
C5 0.0213(10) 0.0369(12) 0.0296(12) -0.0017(10) -0.0047(8) -0.0024(9)
C6 0.0195(10) 0.0418(13) 0.0306(12) -0.0005(11) -0.0022(9) -0.0009(10)
C7 0.0220(10) 0.0280(11) 0.0273(11) 0.0011(9) -0.0030(9) -0.0024(9)
C8 0.0195(10) 0.0243(10) 0.0312(11) 0.0004(9) -0.0037(8) 0.0003(9)
C9 0.0227(10) 0.0395(14) 0.0328(12) 0.0009(10) -0.0051(9) -0.0003(9)
C10 0.0285(11) 0.0384(13) 0.0288(11) 0.0001(10) -0.0059(9) -0.0046(9)
C11 0.0290(10) 0.0272(11) 0.0254(11) 0.0011(9) -0.0048(9) -0.0011(9)
C12 0.0247(10) 0.0290(11) 0.0258(11) 0.0042(9) -0.0008(9) -0.0004(9)
C13 0.0243(10) 0.0366(12) 0.0345(12) -0.0002(10) -0.0014(9) -0.0013(10)
C14 0.0285(11) 0.0377(13) 0.0338(12) 0.0001(10) 0.0045(9) -0.0021(10)
C15 0.0392(12) 0.0308(12) 0.0280(11) 0.0003(10) 0.0029(9) 0.0019(10)
C16 0.0340(12) 0.0289(11) 0.0279(11) 0.0002(10) -0.0028(9) 0.0021(10)
C17 0.0301(11) 0.0379(12) 0.0294(11) 0.0026(10) 0.0017(9) 0.0039(10)
C18 0.0432(13) 0.0582(19) 0.0337(13) 0.0079(12) 0.0044(11) -0.0049(12)
C19 0.0442(13) 0.0307(12) 0.0307(12) 0.0057(10) -0.0065(10) -0.0033(11)
C20 0.0451(14) 0.0366(14) 0.0659(17) 0.0019(13) -0.0064(13) 0.0006(12)
C21 0.0707(17) 0.0514(16) 0.0293(13) 0.0050(13) -0.0075(12) -0.0083(14)
C22 0.0324(12) 0.0372(13) 0.0257(11) -0.0028(10) 0.0026(9) -0.0009(11)
C23 0.0602(16) 0.066(2) 0.0412(15) -0.0063(13) -0.0240(13) 0.0164(14)

loop_
_atom_type_symbol
_atom_type_description
_atom_type_scat_dispersion_real
_atom_type_scat_dispersion_imag
_atom_type_scat_source
C C 0.0033 0.0016 'International Tables Vol C Tables 4.2.6.8 and 6.1.1.4'
H H 0.0000 0.0000 'International Tables Vol C Tables 4.2.6.8 and 6.1.1.4'
O O 0.0106 0.0060 'International Tables Vol C Tables 4.2.6.8 and 6.1.1.4'

loop_
_geom_angle_atom_site_label_1
_geom_angle_atom_site_label_2
_geom_angle_atom_site_label_3
_geom_angle
_geom_angle_site_symmetry_1
_geom_angle_site_symmetry_3
_geom_angle_publ_flag
C2 O1 C1 111.19(15) . . ?
C17 O3 C19 109.03(15) . . ?
C19 O4 C18 105.54(16) . . ?
C22 O5 C23 115.82(18) . . ?
O1 C1 C17 106.20(15) . . ?
O1 C1 C4 105.22(15) . . ?
C17 C1 C4 116.04(17) . . ?
O1 C1 H1 109.7 . . ?
C17 C1 H1 109.7 . . ?
C4 C1 H1 109.7 . . ?
O2 C2 O1 120.09(19) . . ?
O2 C2 C3 131.55(19) . . ?
O1 C2 C3 108.33(16) . . ?
C8 C3 C2 127.40(17) . . ?
C8 C3 C4 125.24(17) . . ?
C2 C3 C4 106.88(16) . . ?
C5 C4 C3 110.93(15) . . ?
C5 C4 C1 117.08(16) . . ?
C3 C4 C1 102.48(15) . . ?
C5 C4 H4 108.7 . . ?
C3 C4 H4 108.7 . . ?
C1 C4 H4 108.7 . . ?
C6 C5 C4 120.54(18) . . ?
C6 C5 H5 119.7 . . ?
C4 C5 H5 119.7 . . ?
C5 C6 C7 124.97(18) . . ?
C5 C6 H6 117.5 . . ?
C7 C6 H6 117.5 . . ?
C6 C7 C8 111.03(16) . . ?
C6 C7 C12 109.81(15) . . ?
C8 C7 C12 112.13(15) . . ?
C6 C7 H7 107.9 . . ?
C8 C7 H7 107.9 . . ?
C12 C7 H7 107.9 . . ?
C3 C8 C9 123.05(17) . . ?
C3 C8 C7 119.42(16) . . ?
C9 C8 C7 117.50(16) . . ?
C8 C9 C10 113.70(16) . . ?
C8 C9 H9A 108.8 . . ?
C10 C9 H9A 108.8 . . ?
C8 C9 H9B 108.8 . . ?
C10 C9 H9B 108.8 . . ?
H9A C9 H9B 107.7 . . ?
C9 C10 C11 111.33(17) . . ?
C9 C10 H10A 109.4 . . ?
C11 C10 H10A 109.4 . . ?
C9 C10 H10B 109.4 . . ?
C11 C10 H10B 109.4 . . ?
H10A C10 H10B 108.0 . . ?
C10 C11 C16 112.61(17) . . ?
C10 C11 C12 108.90(15) . . ?
C16 C11 C12 109.50(15) . . ?
C10 C11 H11 108.6 . . ?
C16 C11 H11 108.6 . . ?
C12 C11 H11 108.6 . . ?
C13 C12 C11 110.16(16) . . ?
C13 C12 C7 111.94(16) . . ?
C11 C12 C7 112.22(15) . . ?
C13 C12 H12 107.4 . . ?
C11 C12 H12 107.4 . . ?
C7 C12 H12 107.4 . . ?
C14 C13 C12 123.36(19) . . ?
C14 C13 H13 118.3 . . ?
C12 C13 H13 118.3 . . ?
C13 C14 C15 124.46(19) . . ?
C13 C14 H14 117.8 . . ?
C15 C14 H14 117.8 . . ?
C14 C15 C16 112.26(17) . . ?
C14 C15 H15A 109.2 . . ?
C16 C15 H15A 109.2 . . ?
C14 C15 H15B 109.2 . . ?
C16 C15 H15B 109.2 . . ?
H15A C15 H15B 107.9 . . ?
C22 C16 C11 112.71(16) . . ?
C22 C16 C15 109.98(16) . . ?
C11 C16 C15 111.54(17) . . ?
C22 C16 H16 107.5 . . ?
C11 C16 H16 107.5 . . ?
C15 C16 H16 107.5 . . ?
O3 C17 C1 108.69(15) . . ?
O3 C17 C18 103.47(16) . . ?
C1 C17 C18 113.32(19) . . ?
O3 C17 H17 110.4 . . ?
C1 C17 H17 110.4 . . ?
C18 C17 H17 110.4 . . ?
O4 C18 C17 103.06(17) . . ?
O4 C18 H18A 111.2 . . ?
C17 C18 H18A 111.2 . . ?
O4 C18 H18B 111.2 . . ?
C17 C18 H18B 111.2 . . ?
H18A C18 H18B 109.1 . . ?
O4 C19 O3 105.10(15) . . ?
O4 C19 C20 109.30(19) . . ?
O3 C19 C20 108.91(18) . . ?
O4 C19 C21 111.19(18) . . ?
O3 C19 C21 109.34(19) . . ?
C20 C19 C21 112.71(19) . . ?
C19 C20 H20A 109.5 . . ?
C19 C20 H20B 109.5 . . ?
H20A C20 H20B 109.5 . . ?
C19 C20 H20C 109.5 . . ?
H20A C20 H20C 109.5 . . ?
H20B C20 H20C 109.5 . . ?
C19 C21 H21A 109.5 . . ?
C19 C21 H21B 109.5 . . ?
H21A C21 H21B 109.5 . . ?
C19 C21 H21C 109.5 . . ?
H21A C21 H21C 109.5 . . ?
H21B C21 H21C 109.5 . . ?
O6 C22 O5 122.02(18) . . ?
O6 C22 C16 125.7(2) . . ?
O5 C22 C16 112.30(18) . . ?
O5 C23 H23A 109.5 . . ?
O5 C23 H23B 109.5 . . ?
H23A C23 H23B 109.5 . . ?
O5 C23 H23C 109.5 . . ?
H23A C23 H23C 109.5 . . ?
H23B C23 H23C 109.5 . . ?

loop_
_geom_bond_atom_site_label_1
_geom_bond_atom_site_label_2
_geom_bond_distance
_geom_bond_site_symmetry_2
_geom_bond_publ_flag
O1 C2 1.367(2) . ?
O1 C1 1.461(2) . ?
O2 C2 1.198(2) . ?
O3 C17 1.434(2) . ?
O3 C19 1.443(2) . ?
O4 C19 1.426(3) . ?
O4 C18 1.426(3) . ?
O5 C22 1.343(3) . ?
O5 C23 1.448(3) . ?
O6 C22 1.195(3) . ?
C1 C17 1.510(3) . ?
C1 C4 1.529(3) . ?
C1 H1 1.0000 . ?
C2 C3 1.483(3) . ?
C3 C8 1.334(3) . ?
C3 C4 1.501(2) . ?
C4 C5 1.496(3) . ?
C4 H4 1.0000 . ?
C5 C6 1.317(3) . ?
C5 H5 0.9500 . ?
C6 C7 1.518(3) . ?
C6 H6 0.9500 . ?
C7 C8 1.518(3) . ?
C7 C12 1.552(3) . ?
C7 H7 1.0000 . ?
C8 C9 1.515(2) . ?
C9 C10 1.520(3) . ?
C9 H9A 0.9900 . ?
C9 H9B 0.9900 . ?
C10 C11 1.523(3) . ?
C10 H10A 0.9900 . ?
C10 H10B 0.9900 . ?
C11 C16 1.530(3) . ?
C11 C12 1.537(2) . ?
C11 H11 1.0000 . ?
C12 C13 1.510(3) . ?
C12 H12 1.0000 . ?
C13 C14 1.319(3) . ?
C13 H13 0.9500 . ?
C14 C15 1.495(3) . ?
C14 H14 0.9500 . ?
C15 C16 1.543(3) . ?
C15 H15A 0.9900 . ?
C15 H15B 0.9900 . ?
C16 C22 1.510(3) . ?
C16 H16 1.0000 . ?
C17 C18 1.516(3) . ?
C17 H17 1.0000 . ?
C18 H18A 0.9900 . ?
C18 H18B 0.9900 . ?
C19 C20 1.501(3) . ?
C19 C21 1.513(3) . ?
C20 H20A 0.9800 . ?
C20 H20B 0.9800 . ?
C20 H20C 0.9800 . ?
C21 H21A 0.9800 . ?
C21 H21B 0.9800 . ?
C21 H21C 0.9800 . ?
C23 H23A 0.9800 . ?
C23 H23B 0.9800 . ?
C23 H23C 0.9800 . ?

loop_
_geom_torsion_atom_site_label_1
_geom_torsion_atom_site_label_2
_geom_torsion_atom_site_label_3
_geom_torsion_atom_site_label_4
_geom_torsion
_geom_torsion_site_symmetry_1
_geom_torsion_site_symmetry_2
_geom_torsion_site_symmetry_3
_geom_torsion_site_symmetry_4
_geom_torsion_publ_flag
C2 O1 C1 C17 139.78(17) . . . . ?
C2 O1 C1 C4 16.2(2) . . . . ?
C1 O1 C2 O2 176.48(19) . . . . ?
C1 O1 C2 C3 -1.7(2) . . . . ?
O2 C2 C3 C8 -19.5(4) . . . . ?
O1 C2 C3 C8 158.33(19) . . . . ?
O2 C2 C3 C4 168.2(2) . . . . ?
O1 C2 C3 C4 -14.0(2) . . . . ?
C8 C3 C4 C5 -24.1(3) . . . . ?
C2 C3 C4 C5 148.41(17) . . . . ?
C8 C3 C4 C1 -149.8(2) . . . . ?
C2 C3 C4 C1 22.7(2) . . . . ?
O1 C1 C4 C5 -144.93(17) . . . . ?
C17 C1 C4 C5 98.0(2) . . . . ?
O1 C1 C4 C3 -23.33(19) . . . . ?
C17 C1 C4 C3 -140.37(17) . . . . ?
C3 C4 C5 C6 23.8(3) . . . . ?
C1 C4 C5 C6 140.9(2) . . . . ?
C4 C5 C6 C7 -2.8(3) . . . . ?
C5 C6 C7 C8 -19.7(3) . . . . ?
C5 C6 C7 C12 -144.2(2) . . . . ?
C2 C3 C8 C9 12.9(3) . . . . ?
C4 C3 C8 C9 -176.13(19) . . . . ?
C2 C3 C8 C7 -168.92(19) . . . . ?
C4 C3 C8 C7 2.0(3) . . . . ?
C6 C7 C8 C3 19.4(3) . . . . ?
C12 C7 C8 C3 142.70(18) . . . . ?
C6 C7 C8 C9 -162.30(18) . . . . ?
C12 C7 C8 C9 -39.0(2) . . . . ?
C3 C8 C9 C10 -141.0(2) . . . . ?
C7 C8 C9 C10 40.9(3) . . . . ?
C8 C9 C10 C11 -51.1(2) . . . . ?
C9 C10 C11 C16 -177.77(17) . . . . ?
C9 C10 C11 C12 60.6(2) . . . . ?
C10 C11 C12 C13 174.80(17) . . . . ?
C16 C11 C12 C13 51.3(2) . . . . ?
C10 C11 C12 C7 -59.8(2) . . . . ?
C16 C11 C12 C7 176.72(16) . . . . ?
C6 C7 C12 C13 -63.1(2) . . . . ?
C8 C7 C12 C13 172.92(17) . . . . ?
C6 C7 C12 C11 172.39(17) . . . . ?
C8 C7 C12 C11 48.5(2) . . . . ?
C11 C12 C13 C14 -22.0(3) . . . . ?
C7 C12 C13 C14 -147.6(2) . . . . ?
C12 C13 C14 C15 -0.2(3) . . . . ?
C13 C14 C15 C16 -8.0(3) . . . . ?
C10 C11 C16 C22 53.1(2) . . . . ?
C12 C11 C16 C22 174.46(17) . . . . ?
C10 C11 C16 C15 177.44(16) . . . . ?
C12 C11 C16 C15 -61.2(2) . . . . ?
C14 C15 C16 C22 164.34(18) . . . . ?
C14 C15 C16 C11 38.5(2) . . . . ?
C19 O3 C17 C1 -111.54(19) . . . . ?
C19 O3 C17 C18 9.2(2) . . . . ?
O1 C1 C17 O3 -178.22(16) . . . . ?
C4 C1 C17 O3 -61.7(2) . . . . ?
O1 C1 C17 C18 67.3(2) . . . . ?
C4 C1 C17 C18 -176.16(16) . . . . ?
C19 O4 C18 C17 37.7(2) . . . . ?
O3 C17 C18 O4 -28.5(2) . . . . ?
C1 C17 C18 O4 89.1(2) . . . . ?
C18 O4 C19 O3 -32.4(2) . . . . ?
C18 O4 C19 C20 -149.14(18) . . . . ?
C18 O4 C19 C21 85.8(2) . . . . ?
C17 O3 C19 O4 13.6(2) . . . . ?
C17 O3 C19 C20 130.58(18) . . . . ?
C17 O3 C19 C21 -105.9(2) . . . . ?
C23 O5 C22 O6 1.3(3) . . . . ?
C23 O5 C22 C16 -179.40(19) . . . . ?
C11 C16 C22 O6 -126.4(2) . . . . ?
C15 C16 C22 O6 108.4(2) . . . . ?
C11 C16 C22 O5 54.3(2) . . . . ?
C15 C16 C22 O5 -70.8(2) . . . . ?

loop_
_cod_related_entry_id
_cod_related_entry_database
_cod_related_entry_code
1 ChemSpider 30653084
